data_7214744
loop_
_publ_author_name
'Wang, Shu-Ju'
'Tian, Yan-Wen'
'Xiong, Gang'
'You, Li-Xin'
'Ding, Fu'
'Guo, Mei-Yan'
'Gao, En-Jun'
'Smet, Philippe F.'
'Poelman, Dirk'
'Xiao, Lin-Jiu'
'Sun, Ya-Guang'

_publ_section_title
;
 Hydrothermal synthesis, crystal structure and properties of
 three-dimensional Co(ii)-4f heterometallic--organic frameworks
;
_journal_issue 24
_journal_name_full CrystEngComm
_journal_page_first 8689
_journal_paper_doi 10.1039/c2ce26082d
_journal_volume 14
_journal_year 2012
_chemical_formula_moiety 'C18 Co Er2 N4 O24 S2'
_chemical_formula_sum 'C18 H24 Co Er2 N4 O24 S2'
_chemical_formula_weight 1137.98
_chemical_name_systematic
;
?
;
_space_group_crystal_system monoclinic
_space_group_IT_number 14
_space_group_name_Hall '-P 2ybc'
_space_group_name_H-M_alt 'P 1 21/c 1'
_symmetry_space_group_name_Hall '-P 2ybc'
_symmetry_space_group_name_H-M 'P 1 21/c 1'
_atom_sites_solution_hydrogens geom
_atom_sites_solution_primary direct
_atom_sites_solution_secondary difmap
_audit_creation_date 2012-09-08
_audit_creation_method
;
Olex2 1.2
(compiled 2012.05.09 svn.r2324, GUI svn.r4230)
;
_cell_angle_alpha 90.00
_cell_angle_beta 115.58(2)
_cell_angle_gamma 90.00
_cell_formula_units_Z 4
_cell_length_a 15.418(3)
_cell_length_b 8.6000(17)
_cell_length_c 24.421(8)
_cell_measurement_reflns_used 5137
_cell_measurement_temperature 293(2)
_cell_measurement_theta_max 25.01
_cell_measurement_theta_min 1.80
_cell_volume 2920.7(13)
_computing_cell_refinement 'Bruker XSCANS'
_computing_data_collection 'Bruker XSCANS'
_computing_data_reduction 'Bruker SHELXTL'
_computing_molecular_graphics
;
O. V. Dolomanov, L. J. Bourhis, R. J. Gildea, J. A. K. Howard and H. Puschmann,
OLEX2: a complete structure solution, refinement and analysis program.
J. Appl. Cryst. (2009). 42, 339-341.
;
_computing_publication_material
;
O. V. Dolomanov, L. J. Bourhis, R. J. Gildea, J. A. K. Howard and H. Puschmann,
OLEX2: a complete structure solution, refinement and analysis program.
J. Appl. Cryst. (2009). 42, 339-341.
;
_computing_structure_refinement 'SHELXL-97 (Sheldrick, 1997)'
_computing_structure_solution 'SHELXS-97 (Sheldrick, 1990)'
_diffrn_ambient_temperature 293(2)
_diffrn_detector_area_resol_mean 0
_diffrn_measured_fraction_theta_full 0.999
_diffrn_measured_fraction_theta_max 0.999
_diffrn_measurement_device_type 'Bruker P4'
_diffrn_measurement_method '\w scans'
_diffrn_radiation_monochromator graphite
_diffrn_radiation_type MoK\a
_diffrn_radiation_wavelength 0.71073
_diffrn_reflns_av_R_equivalents 0.0394
_diffrn_reflns_av_unetI/netI 0.0363
_diffrn_reflns_limit_h_max 14
_diffrn_reflns_limit_h_min -18
_diffrn_reflns_limit_k_max 10
_diffrn_reflns_limit_k_min -9
_diffrn_reflns_limit_l_max 28
_diffrn_reflns_limit_l_min -29
_diffrn_reflns_number 19268
_diffrn_reflns_theta_full 25.01
_diffrn_reflns_theta_max 25.01
_diffrn_reflns_theta_min 1.80
_diffrn_source 'fine-focus sealed tube'
_diffrn_standards_decay_% 0
_diffrn_standards_interval_count 0
_diffrn_standards_interval_time 0
_diffrn_standards_number 0
_exptl_absorpt_coefficient_mu 6.513
_exptl_absorpt_correction_T_max 0.4417
_exptl_absorpt_correction_T_min 0.2374
_exptl_absorpt_correction_type multi-scan
_exptl_absorpt_process_details SADABS
_exptl_crystal_colour 0
_exptl_crystal_density_diffrn 2.588
_exptl_crystal_density_method 'not measured'
_exptl_crystal_description 0
_exptl_crystal_F_000 2188
_exptl_crystal_size_max 0.31
_exptl_crystal_size_mid 0.21
_exptl_crystal_size_min 0.15
_refine_diff_density_max 0.973
_refine_diff_density_min -1.207
_refine_diff_density_rms 0.167
_refine_ls_extinction_coef 0.00155(5)
_refine_ls_extinction_expression Fc^*^=kFc[1+0.001xFc^2^\l^3^/sin(2\q)]^-1/4^
_refine_ls_extinction_method SHELXL
_refine_ls_goodness_of_fit_ref 0.990
_refine_ls_hydrogen_treatment none
_refine_ls_matrix_type full
_refine_ls_number_parameters 462
_refine_ls_number_reflns 5137
_refine_ls_number_restraints 6
_refine_ls_restrained_S_all 0.990
_refine_ls_R_factor_all 0.0337
_refine_ls_R_factor_gt 0.0275
_refine_ls_shift/su_max 0.002
_refine_ls_shift/su_mean 0.000
_refine_ls_structure_factor_coef Fsqd
_refine_ls_weighting_details 'calc w=1/[\s^2^(Fo^2^)+(0.0336P)^2^+0.0000P] where P=(Fo^2^+2Fc^2^)/3'
_refine_ls_weighting_scheme calc
_refine_ls_wR_factor_gt 0.0590
_refine_ls_wR_factor_ref 0.0618
_reflns_number_gt 4374
_reflns_number_total 5137
_reflns_threshold_expression >2sigma(I)
_cod_data_source_file c2ce26082d.txt
_cod_data_source_block 7
_cod_depositor_comments
;
The following automatic conversions were performed:

'_exptl_absorpt_correction_type' value 'MULTI-SCAN' changed to
'multi-scan' according to
/usr/data/users/saulius/automatic-downloads/retrospective/RSC/lib/dictionaries/cif_core.dic
dictionary named 'cif_core.dic' version 2.4.2 from 2011-04-26.

Automatic conversion script
Id: cif_fix_values 2281 2013-09-26 08:29:07Z andrius 
;
_cod_database_code 7214744

loop_
_space_group_symop_id
_space_group_symop_operation_xyz
1 'x, y, z'
2 '-x, y+1/2, -z+1/2'
3 '-x, -y, -z'
4 'x, -y-1/2, z-1/2'

loop_
_atom_site_label
_atom_site_type_symbol
_atom_site_fract_x
_atom_site_fract_y
_atom_site_fract_z
_atom_site_U_iso_or_equiv
_atom_site_adp_type
_atom_site_occupancy
_atom_site_symmetry_multiplicity
_atom_site_calc_flag
_atom_site_refinement_flags
Er1 Er 0.641585(14) 0.35619(2) 0.257301(9) 0.00644(8) Uani 1 1 d .
Er2 Er 0.871213(13) 0.13372(2) 0.252287(9) 0.00638(8) Uani 1 1 d .
Co1 Co 0.74476(4) 0.70887(7) 0.49942(3) 0.00992(15) Uani 1 1 d .
S1 S 0.76593(8) 0.03271(12) 0.35139(5) 0.0077(2) Uani 1 1 d .
S3 S 0.74128(8) 0.44755(12) 0.15502(5) 0.0079(2) Uani 1 1 d .
O1 O 0.8068(2) 0.3649(3) 0.29798(14) 0.0088(7) Uani 1 1 d .
O2 O 0.9589(2) 0.3356(3) 0.31762(15) 0.0111(7) Uani 1 1 d .
O3 O 1.0140(2) 0.6536(3) 0.28748(14) 0.0108(7) Uani 1 1 d .
O4 O 1.1457(2) 0.5693(3) 0.36372(15) 0.0133(7) Uani 1 1 d .
O5 O 0.5140(2) 0.2900(3) 0.28814(14) 0.0111(7) Uani 1 1 d .
O6 O 0.6233(2) 0.4586(3) 0.34214(15) 0.0127(7) Uani 1 1 d .
O7 O 0.5693(2) 0.1393(3) 0.19988(15) 0.0120(7) Uani 1 1 d .
O8 O 0.7139(2) 0.0864(3) 0.20614(14) 0.0110(7) Uani 1 1 d .
O9 O 0.7009(2) 0.1669(3) 0.33043(15) 0.0138(7) Uani 1 1 d .
O10 O 0.8454(2) 0.0476(3) 0.33327(15) 0.0125(7) Uani 1 1 d .
O11 O 0.8089(2) 0.0283(3) 0.41850(14) 0.0136(7) Uani 1 1 d .
O12 O 0.7101(2) -0.1098(3) 0.32678(16) 0.0160(8) Uani 1 1 d .
O13 O 0.6620(2) 0.3956(3) 0.16899(14) 0.0097(7) Uani 1 1 d .
O14 O 0.8293(2) 0.3552(3) 0.18976(14) 0.0102(7) Uani 1 1 d .
O15 O 0.7612(2) 0.6131(3) 0.17129(16) 0.0143(7) Uani 1 1 d .
O16 O 0.7138(2) 0.4281(3) 0.08959(15) 0.0144(7) Uani 1 1 d .
O17 O 0.4963(2) 0.4763(3) 0.19230(15) 0.0149(8) Uani 1 1 d .
H17A H 0.4991 0.5760 0.1996 0.022 Uiso 1 1 d R
H17B H 0.4456 0.4450 0.1868 0.022 Uiso 1 1 d R
O18 O 0.6775(2) 0.6243(3) 0.25556(16) 0.0170(8) Uani 1 1 d .
H18A H 0.7096 0.6389 0.2343 0.026 Uiso 1 1 d R
H18B H 0.7119 0.6575 0.2922 0.026 Uiso 1 1 d R
O19 O 0.8732(2) -0.1350(3) 0.23755(15) 0.0150(8) Uani 1 1 d .
H19A H 0.8162 -0.1708 0.2239 0.023 Uiso 1 1 d R
H19B H 0.9079 -0.1785 0.2714 0.023 Uiso 1 1 d R
O20 O 1.0249(2) 0.0326(3) 0.32581(15) 0.0147(7) Uani 1 1 d .
H20A H 1.0671 0.1079 0.3423 0.022 Uiso 1 1 d R
H20B H 1.0491 -0.0322 0.3081 0.022 Uiso 1 1 d R
O21 O 0.8191(2) 0.7359(3) 0.59579(15) 0.0132(7) Uani 1 1 d .
H21A H 0.8485 0.6516 0.6114 0.020 Uiso 1 1 d R
H21B H 0.7876 0.7687 0.6142 0.016 Uiso 1 1 d R
O22 O 0.7501(2) 0.4615(3) 0.51017(15) 0.0182(8) Uani 1 1 d .
H22A H 0.6933 0.4249 0.4963 0.027 Uiso 1 1 d R
H22B H 0.7799 0.4400 0.5477 0.027 Uiso 1 1 d R
O23 O 0.7352(2) 0.9528(4) 0.49463(15) 0.0196(8) Uani 1 1 d .
H23A H 0.7607 0.9997 0.4747 0.029 Uiso 1 1 d R
H23B H 0.7381 1.0096 0.5237 0.029 Uiso 1 1 d R
O24 O 0.6737(2) 0.7142(3) 0.40640(14) 0.0136(7) Uani 1 1 d .
H24A H 0.6538 0.6226 0.3926 0.020 Uiso 1 1 d R
H24B H 0.6974 0.7696 0.3889 0.020 Uiso 1 1 d R
N1 N 1.0217(3) 0.8218(4) 0.52028(18) 0.0122(9) Uani 1 1 d .
H1 H 1.0722 0.8779 0.5390 0.015 Uiso 1 1 calc R
N2 N 0.8809(3) 0.7066(4) 0.49844(18) 0.0118(8) Uani 1 1 d .
N3 N 0.5345(3) 0.1856(4) 0.52199(18) 0.0131(9) Uani 1 1 d .
H3 H 0.5864 0.1330 0.5411 0.016 Uiso 1 1 calc R
N4 N 0.3918(3) 0.2913(4) 0.49997(18) 0.0115(9) Uani 1 1 d .
C1 C 1.0585(3) 0.6103(5) 0.3425(2) 0.0092(10) Uani 1 1 d .
C2 C 1.0090(3) 0.6197(5) 0.3833(2) 0.0087(10) Uani 1 1 d .
C3 C 1.0482(3) 0.7201(5) 0.4321(2) 0.0095(10) Uani 1 1 d .
H3A H 1.1046 0.7746 0.4405 0.011 Uiso 1 1 calc R
C4 C 0.9995(3) 0.7359(5) 0.4679(2) 0.0099(10) Uani 1 1 d .
C5 C 0.9495(3) 0.8008(5) 0.5361(2) 0.0131(10) Uani 1 1 d .
H5 H 0.9474 0.8472 0.5699 0.016 Uiso 1 1 calc R
C6 C 0.9116(3) 0.6616(5) 0.4550(2) 0.0102(10) Uani 1 1 d .
C7 C 0.8736(3) 0.5592(5) 0.4062(2) 0.0078(9) Uani 1 1 d .
H7 H 0.8161 0.5074 0.3974 0.009 Uiso 1 1 calc R
C8 C 0.9226(3) 0.5352(4) 0.3707(2) 0.0082(10) Uani 1 1 d .
C9 C 0.8936(3) 0.4075(5) 0.3258(2) 0.0091(10) Uani 1 1 d .
C10 C 0.5495(3) 0.3774(5) 0.3336(2) 0.0079(10) Uani 1 1 d .
C11 C 0.5079(3) 0.3740(4) 0.3787(2) 0.0077(10) Uani 1 1 d .
C12 C 0.5526(3) 0.2795(5) 0.4292(2) 0.0102(10) Uani 1 1 d .
H12 H 0.6097 0.2280 0.4367 0.012 Uiso 1 1 calc R
C13 C 0.5087(3) 0.2648(5) 0.4679(2) 0.0111(10) Uani 1 1 d .
C14 C 0.4637(3) 0.2060(5) 0.5390(2) 0.0127(10) Uani 1 1 d .
H14 H 0.4647 0.1647 0.5744 0.015 Uiso 1 1 calc R
C15 C 0.4196(3) 0.3324(5) 0.4551(2) 0.0087(10) Uani 1 1 d .
C16 C 0.3745(3) 0.4255(5) 0.4046(2) 0.0091(10) Uani 1 1 d .
H16 H 0.3154 0.4711 0.3961 0.011 Uiso 1 1 calc R
C17 C 0.4194(3) 0.4494(4) 0.3668(2) 0.0081(10) Uani 1 1 d .
C18 C 0.6239(3) 0.0633(5) 0.1835(2) 0.0079(9) Uani 1 1 d U

loop_
_atom_site_aniso_label
_atom_site_aniso_U_11
_atom_site_aniso_U_22
_atom_site_aniso_U_33
_atom_site_aniso_U_23
_atom_site_aniso_U_13
_atom_site_aniso_U_12
Er1 0.00601(12) 0.00688(12) 0.00662(13) -0.00059(8) 0.00290(10) -0.00061(7)
Er2 0.00555(12) 0.00707(12) 0.00649(13) -0.00015(8) 0.00257(9) -0.00030(7)
Co1 0.0112(3) 0.0110(3) 0.0089(4) -0.0007(2) 0.0057(3) 0.0000(2)
S1 0.0081(5) 0.0093(5) 0.0061(6) 0.0001(4) 0.0033(5) -0.0009(4)
S3 0.0069(5) 0.0088(6) 0.0073(6) 0.0010(4) 0.0025(5) -0.0005(4)
O1 0.0059(15) 0.0120(16) 0.0064(18) -0.0005(13) 0.0006(14) -0.0037(12)
O2 0.0096(16) 0.0097(15) 0.0137(19) -0.0017(13) 0.0045(15) 0.0007(13)
O3 0.0100(16) 0.0154(16) 0.0065(19) -0.0002(13) 0.0031(15) -0.0044(13)
O4 0.0067(16) 0.0130(16) 0.020(2) 0.0010(14) 0.0051(15) 0.0026(13)
O5 0.0088(16) 0.0130(16) 0.010(2) -0.0038(14) 0.0030(15) 0.0000(13)
O6 0.0116(17) 0.0115(16) 0.017(2) -0.0043(14) 0.0079(16) -0.0039(13)
O7 0.0148(17) 0.0086(16) 0.015(2) -0.0042(13) 0.0085(16) -0.0025(13)
O8 0.0063(15) 0.0152(16) 0.0079(19) 0.0008(13) -0.0002(14) -0.0030(13)
O9 0.0129(17) 0.0157(16) 0.017(2) 0.0067(14) 0.0100(16) 0.0058(13)
O10 0.0091(16) 0.0146(17) 0.016(2) 0.0023(14) 0.0075(15) 0.0008(13)
O11 0.0138(17) 0.0225(17) 0.0055(19) 0.0009(14) 0.0051(15) -0.0036(13)
O12 0.0194(18) 0.0149(16) 0.015(2) -0.0062(14) 0.0083(17) -0.0097(14)
O13 0.0095(16) 0.0112(15) 0.0092(19) 0.0015(13) 0.0048(15) -0.0030(13)
O14 0.0075(16) 0.0125(16) 0.0092(19) 0.0038(13) 0.0022(14) 0.0023(12)
O15 0.0171(17) 0.0087(16) 0.018(2) -0.0026(13) 0.0089(16) -0.0028(13)
O16 0.0126(17) 0.0242(17) 0.0059(19) -0.0006(14) 0.0034(15) -0.0058(14)
O17 0.0119(17) 0.0122(16) 0.022(2) 0.0030(14) 0.0085(16) 0.0030(13)
O18 0.0224(19) 0.0142(17) 0.014(2) -0.0022(14) 0.0077(16) -0.0039(14)
O19 0.0191(18) 0.0106(17) 0.013(2) 0.0026(13) 0.0043(16) 0.0021(13)
O20 0.0096(16) 0.0214(17) 0.010(2) -0.0022(14) 0.0014(15) 0.0032(13)
O21 0.0145(17) 0.0128(16) 0.015(2) 0.0021(13) 0.0083(16) 0.0044(13)
O22 0.0160(19) 0.0143(19) 0.021(2) 0.0001(14) 0.0053(17) -0.0012(13)
O23 0.037(2) 0.0135(19) 0.022(2) 0.0000(14) 0.026(2) 0.0010(14)
O24 0.0200(18) 0.0111(17) 0.012(2) -0.0035(13) 0.0090(16) -0.0064(14)
N1 0.013(2) 0.014(2) 0.010(2) -0.0045(16) 0.0044(18) -0.0022(16)
N2 0.012(2) 0.0147(19) 0.009(2) 0.0009(16) 0.0050(18) 0.0010(16)
N3 0.014(2) 0.015(2) 0.010(2) 0.0052(16) 0.0038(19) 0.0028(16)
N4 0.012(2) 0.0127(19) 0.009(2) 0.0049(16) 0.0042(19) 0.0009(16)
C1 0.011(2) 0.005(2) 0.013(3) -0.0030(18) 0.006(2) -0.0035(18)
C2 0.006(2) 0.009(2) 0.010(3) 0.0029(18) 0.002(2) 0.0007(17)
C3 0.010(2) 0.009(2) 0.011(3) -0.0022(18) 0.005(2) -0.0042(18)
C4 0.010(2) 0.009(2) 0.008(3) 0.0000(18) 0.002(2) 0.0011(18)
C5 0.016(3) 0.014(2) 0.009(3) -0.0025(19) 0.006(2) -0.002(2)
C6 0.010(2) 0.012(2) 0.009(3) 0.0012(19) 0.005(2) 0.0015(19)
C7 0.006(2) 0.009(2) 0.006(3) 0.0003(18) 0.001(2) -0.0023(18)
C8 0.007(2) 0.004(2) 0.011(3) 0.0021(18) 0.002(2) 0.0000(17)
C9 0.011(2) 0.009(2) 0.008(3) 0.0024(18) 0.004(2) -0.0005(19)
C10 0.006(2) 0.007(2) 0.009(3) 0.0032(18) 0.002(2) 0.0037(17)
C11 0.003(2) 0.008(2) 0.008(3) 0.0007(18) -0.001(2) -0.0006(17)
C12 0.005(2) 0.010(2) 0.015(3) 0.0015(19) 0.004(2) 0.0019(18)
C13 0.009(2) 0.011(2) 0.010(3) 0.0043(19) 0.001(2) 0.0012(18)
C14 0.012(2) 0.018(2) 0.009(3) 0.005(2) 0.005(2) 0.002(2)
C15 0.009(2) 0.008(2) 0.010(3) -0.0031(18) 0.005(2) -0.0014(18)
C16 0.009(2) 0.011(2) 0.010(3) -0.0008(18) 0.006(2) 0.0001(19)
C17 0.009(2) 0.005(2) 0.012(3) -0.0038(18) 0.005(2) -0.0018(17)
C18 0.0087(12) 0.0077(12) 0.0076(13) 0.0012(9) 0.0038(9) -0.0007(9)

loop_
_atom_type_symbol
_atom_type_description
_atom_type_scat_dispersion_real
_atom_type_scat_dispersion_imag
_atom_type_scat_source
C C 0.0033 0.0016 'International Tables Vol C Tables 4.2.6.8 and 6.1.1.4'
H H 0.0000 0.0000 'International Tables Vol C Tables 4.2.6.8 and 6.1.1.4'
Co Co 0.3494 0.9721 'International Tables Vol C Tables 4.2.6.8 and 6.1.1.4'
Er Er -0.2586 4.9576 'International Tables Vol C Tables 4.2.6.8 and 6.1.1.4'
N N 0.0061 0.0033 'International Tables Vol C Tables 4.2.6.8 and 6.1.1.4'
O O 0.0106 0.0060 'International Tables Vol C Tables 4.2.6.8 and 6.1.1.4'
S S 0.1246 0.1234 'International Tables Vol C Tables 4.2.6.8 and 6.1.1.4'

loop_
_geom_angle_atom_site_label_1
_geom_angle_atom_site_label_2
_geom_angle_atom_site_label_3
_geom_angle
_geom_angle_site_symmetry_1
_geom_angle_site_symmetry_3
O1 Er1 O5 139.32(11) . .
O1 Er1 O6 97.90(11) . .
O1 Er1 O7 116.26(10) . .
O1 Er1 O13 80.12(11) . .
O1 Er1 O17 146.21(10) . .
O1 Er1 O18 75.71(10) . .
O6 Er1 O5 53.62(10) . .
O7 Er1 O5 76.03(11) . .
O7 Er1 O6 128.33(10) . .
O7 Er1 O13 77.23(11) . .
O7 Er1 O17 82.86(11) . .
O7 Er1 O18 145.87(12) . .
O9 Er1 O1 72.08(11) . .
O9 Er1 O5 72.52(10) . .
O9 Er1 O6 75.04(11) . .
O9 Er1 O7 79.93(11) . .
O9 Er1 O13 130.89(10) . .
O9 Er1 O17 141.26(11) . .
O9 Er1 O18 133.22(12) . .
O13 Er1 O5 139.62(10) . .
O13 Er1 O6 149.90(10) . .
O13 Er1 O17 77.40(11) . .
O13 Er1 O18 73.57(11) . .
O17 Er1 O5 69.73(11) . .
O17 Er1 O6 89.34(11) . .
O17 Er1 O18 73.93(11) . .
O18 Er1 O5 116.99(10) . .
O18 Er1 O6 76.84(11) . .
O1 Er2 O4 133.16(9) . 2_745
O1 Er2 C1 134.89(10) . 2_745
O2 Er2 O1 51.37(10) . .
O2 Er2 O3 84.97(10) . 2_745
O2 Er2 O4 127.67(10) . 2_745
O2 Er2 O20 70.83(10) . .
O2 Er2 C1 106.50(11) . 2_745
O3 Er2 O1 126.67(9) 2_745 .
O3 Er2 O4 49.82(10) 2_745 2_745
O3 Er2 O20 70.46(11) 2_745 .
O3 Er2 C1 24.60(11) 2_745 2_745
O4 Er2 C1 25.23(10) 2_745 2_745
O8 Er2 O1 80.05(10) . .
O8 Er2 O2 131.32(11) . .
O8 Er2 O3 130.57(11) . 2_745
O8 Er2 O4 81.11(10) . 2_745
O8 Er2 O10 79.71(11) . .
O8 Er2 O14 83.44(11) . .
O8 Er2 O19 79.95(11) . .
O8 Er2 O20 144.00(11) . .
O8 Er2 C1 106.18(12) . 2_745
O10 Er2 O1 69.33(9) . .
O10 Er2 O2 85.22(11) . .
O10 Er2 O3 144.49(10) . 2_745
O10 Er2 O4 146.57(9) . 2_745
O10 Er2 O14 135.89(10) . .
O10 Er2 O19 80.40(11) . .
O10 Er2 O20 74.08(11) . .
O10 Er2 C1 155.33(10) . 2_745
O14 Er2 O1 67.74(10) . .
O14 Er2 O2 76.03(11) . .
O14 Er2 O3 73.68(10) . 2_745
O14 Er2 O4 67.77(10) . 2_745
O14 Er2 O20 132.51(10) . .
O14 Er2 C1 68.73(11) . 2_745
O19 Er2 O1 146.14(10) . .
O19 Er2 O2 142.33(11) . .
O19 Er2 O3 86.91(11) . 2_745
O19 Er2 O4 69.45(10) . 2_745
O19 Er2 O14 135.90(11) . .
O19 Er2 O20 71.78(10) . .
O19 Er2 C1 77.21(11) . 2_745
O20 Er2 O1 112.14(10) . .
O20 Er2 O4 108.25(10) . 2_745
O20 Er2 C1 89.09(12) . 2_745
O21 Co1 O22 89.95(12) . .
O23 Co1 O21 86.79(12) . .
O23 Co1 O22 175.08(13) . .
O23 Co1 N2 93.13(13) . .
O23 Co1 N4 87.42(13) . 3_666
O24 Co1 O21 172.47(12) . .
O24 Co1 O22 97.58(12) . .
O24 Co1 O23 85.70(13) . .
O24 Co1 N2 92.65(14) . .
O24 Co1 N4 87.15(14) . 3_666
N2 Co1 O21 87.17(14) . .
N2 Co1 O22 90.39(13) . .
N2 Co1 N4 179.39(16) . 3_666
N4 Co1 O21 93.11(14) 3_666 .
N4 Co1 O22 89.07(13) 3_666 .
O9 S1 O10 110.96(18) . .
O9 S1 O11 108.56(19) . .
O9 S1 O12 108.74(19) . .
O10 S1 O11 107.53(18) . .
O12 S1 O10 111.42(19) . .
O12 S1 O11 109.58(19) . .
O13 S3 O14 110.56(17) . .
O13 S3 O15 109.15(18) . .
O13 S3 O16 109.73(18) . .
O15 S3 O14 109.28(18) . .
O15 S3 O16 109.27(19) . .
O16 S3 O14 108.83(18) . .
Er1 O1 Er2 109.72(11) . .
C9 O1 Er1 163.3(3) . .
C9 O1 Er2 86.7(2) . .
C9 O2 Er2 101.8(3) . .
C1 O3 Er2 104.7(3) . 2_755
C1 O4 Er2 84.9(3) . 2_755
C10 O5 Er1 91.7(3) . .
C10 O6 Er1 95.0(3) . .
C18 O7 Er1 113.4(3) . .
C18 O8 Er2 175.6(3) . .
S1 O9 Er1 144.2(2) . .
S1 O10 Er2 139.37(19) . .
S3 O13 Er1 135.58(19) . .
S3 O14 Er2 137.09(18) . .
Er1 O17 H17A 110.2 . .
Er1 O17 H17B 123.7 . .
H17A O17 H17B 109.3 . .
Er1 O18 H18A 110.4 . .
Er1 O18 H18B 110.1 . .
H18A O18 H18B 108.5 . .
Er2 O19 H19A 109.7 . .
Er2 O19 H19B 109.2 . .
H19A O19 H19B 109.3 . .
Er2 O20 H20A 111.5 . .
Er2 O20 H20B 110.4 . .
H20A O20 H20B 107.6 . .
Co1 O21 H21A 109.2 . .
Co1 O21 H21B 117.8 . .
H21A O21 H21B 111.4 . .
Co1 O22 H22A 109.9 . .
Co1 O22 H22B 108.8 . .
H22A O22 H22B 109.5 . .
Co1 O23 H23A 117.9 . .
Co1 O23 H23B 123.4 . .
H23A O23 H23B 109.8 . .
Co1 O24 H24A 110.0 . .
Co1 O24 H24B 116.3 . .
H24A O24 H24B 119.3 . .
C4 N1 H1 126.6 . .
C5 N1 H1 126.6 . .
C5 N1 C4 106.8(4) . .
C5 N2 Co1 118.9(3) . .
C5 N2 C6 105.4(4) . .
C6 N2 Co1 132.8(3) . .
C13 N3 H3 126.4 . .
C14 N3 H3 126.4 . .
C14 N3 C13 107.1(4) . .
C14 N4 Co1 121.4(3) . 3_666
C14 N4 C15 105.1(4) . .
C15 N4 Co1 131.0(3) . 3_666
O3 C1 Er2 50.7(2) . 2_755
O3 C1 C2 119.3(4) . .
O4 C1 Er2 69.9(3) . 2_755
O4 C1 O3 120.6(4) . .
O4 C1 C2 119.9(4) . .
C2 C1 Er2 169.3(3) . 2_755
C3 C2 C1 116.8(4) . .
C3 C2 C8 121.5(4) . .
C8 C2 C1 121.6(4) . .
C2 C3 H3A 121.5 . .
C2 C3 C4 116.9(4) . .
C4 C3 H3A 121.5 . .
N1 C4 C6 106.4(4) . .
C3 C4 N1 130.5(4) . .
C3 C4 C6 123.1(4) . .
N1 C5 H5 123.4 . .
N2 C5 N1 113.2(4) . .
N2 C5 H5 123.4 . .
N2 C6 C4 108.3(4) . .
N2 C6 C7 132.3(4) . .
C7 C6 C4 119.3(4) . .
C6 C7 H7 120.4 . .
C8 C7 C6 119.1(4) . .
C8 C7 H7 120.4 . .
C2 C8 C9 119.5(4) . .
C7 C8 C2 119.9(4) . .
C7 C8 C9 120.0(4) . .
O1 C9 O2 120.1(4) . .
O1 C9 C8 121.6(4) . .
O2 C9 C8 118.2(4) . .
O5 C10 O6 119.5(4) . .
O5 C10 C11 118.5(4) . .
O6 C10 C11 121.8(4) . .
C12 C11 C10 117.3(4) . .
C12 C11 C17 121.0(4) . .
C17 C11 C10 121.2(4) . .
C11 C12 H12 121.4 . .
C11 C12 C13 117.2(4) . .
C13 C12 H12 121.4 . .
N3 C13 C12 132.2(4) . .
N3 C13 C15 105.6(4) . .
C12 C13 C15 122.2(4) . .
N3 C14 H14 123.5 . .
N4 C14 N3 113.0(4) . .
N4 C14 H14 123.5 . .
N4 C15 C13 109.1(4) . .
C16 C15 N4 130.3(4) . .
C16 C15 C13 120.5(4) . .
C15 C16 H16 120.7 . .
C15 C16 C17 118.5(4) . .
C17 C16 H16 120.7 . .
C11 C17 C18 121.3(4) . 2_655
C16 C17 C11 120.3(4) . .
C16 C17 C18 118.2(4) . 2_655
O7 C18 O8 122.4(4) . .
O7 C18 C17 118.7(4) . 2_645
O8 C18 C17 118.8(4) . 2_645

loop_
_geom_bond_atom_site_label_1
_geom_bond_atom_site_label_2
_geom_bond_distance
_geom_bond_site_symmetry_2
Er1 O1 2.301(3) .
Er1 O5 2.458(3) .
Er1 O6 2.378(3) .
Er1 O7 2.311(3) .
Er1 O9 2.295(3) .
Er1 O13 2.335(3) .
Er1 O17 2.352(3) .
Er1 O18 2.376(3) .
Er2 O1 2.672(3) .
Er2 O2 2.351(3) .
Er2 O3 2.364(3) 2_745
Er2 O4 2.786(3) 2_745
Er2 O8 2.226(3) .
Er2 O10 2.302(3) .
Er2 O14 2.350(3) .
Er2 O19 2.341(3) .
Er2 O20 2.433(3) .
Er2 C1 2.955(5) 2_745
Co1 O21 2.140(3) .
Co1 O22 2.141(3) .
Co1 O23 2.103(3) .
Co1 O24 2.053(3) .
Co1 N2 2.109(4) .
Co1 N4 2.112(4) 3_666
S1 O9 1.469(3) .
S1 O10 1.477(3) .
S1 O11 1.479(3) .
S1 O12 1.469(3) .
S3 O13 1.473(3) .
S3 O14 1.483(3) .
S3 O15 1.474(3) .
S3 O16 1.475(3) .
O1 C9 1.267(5) .
O2 C9 1.269(5) .
O3 Er2 2.364(3) 2_755
O3 C1 1.271(5) .
O4 Er2 2.786(3) 2_755
O4 C1 1.264(5) .
O5 C10 1.254(5) .
O6 C10 1.272(5) .
O7 C18 1.261(5) .
O8 C18 1.268(5) .
O17 H17A 0.8723 .
O17 H17B 0.7819 .
O18 H18A 0.8678 .
O18 H18B 0.8679 .
O19 H19A 0.8524 .
O19 H19B 0.8522 .
O20 H20A 0.8827 .
O20 H20B 0.8808 .
O21 H21A 0.8530 .
O21 H21B 0.8403 .
O22 H22A 0.8500 .
O22 H22B 0.8499 .
O23 H23A 0.8476 .
O23 H23B 0.8474 .
O24 H24A 0.8594 .
O24 H24B 0.8240 .
N1 H1 0.8600 .
N1 C4 1.385(6) .
N1 C5 1.338(6) .
N2 C5 1.335(6) .
N2 C6 1.391(6) .
N3 H3 0.8600 .
N3 C13 1.383(6) .
N3 C14 1.336(6) .
N4 Co1 2.112(4) 3_666
N4 C14 1.328(6) .
N4 C15 1.383(6) .
C1 Er2 2.955(5) 2_755
C1 C2 1.497(6) .
C2 C3 1.381(6) .
C2 C8 1.430(6) .
C3 H3A 0.9300 .
C3 C4 1.384(6) .
C4 C6 1.405(6) .
C5 H5 0.9300 .
C6 C7 1.392(6) .
C7 H7 0.9300 .
C7 C8 1.389(6) .
C8 C9 1.478(6) .
C10 C11 1.497(6) .
C11 C12 1.386(6) .
C11 C17 1.423(6) .
C12 H12 0.9300 .
C12 C13 1.388(6) .
C13 C15 1.397(6) .
C14 H14 0.9300 .
C15 C16 1.381(6) .
C16 H16 0.9300 .
C16 C17 1.389(6) .
C17 C18 1.484(6) 2_655
C18 C17 1.484(6) 2_645

loop_
_geom_torsion_atom_site_label_1
_geom_torsion_atom_site_label_2
_geom_torsion_atom_site_label_3
_geom_torsion_atom_site_label_4
_geom_torsion
_geom_torsion_site_symmetry_1
_geom_torsion_site_symmetry_4
Er1 O1 C9 O2 -166.7(8) . .
Er1 O1 C9 C8 16.5(13) . .
Er1 O5 C10 O6 3.1(4) . .
Er1 O5 C10 C11 -172.4(3) . .
Er1 O6 C10 O5 -3.2(4) . .
Er1 O6 C10 C11 172.1(3) . .
Er1 O7 C18 O8 13.1(5) . .
Er1 O7 C18 C17 -163.2(3) . 2_645
Er2 O1 C9 O2 3.0(4) . .
Er2 O1 C9 C8 -173.8(4) . .
Er2 O2 C9 O1 -3.5(5) . .
Er2 O2 C9 C8 173.4(3) . .
Er2 O3 C1 O4 0.0(4) 2_755 .
Er2 O3 C1 C2 175.4(3) 2_755 .
Er2 O4 C1 O3 0.0(4) 2_755 .
Er2 O4 C1 C2 -175.4(4) 2_755 .
Er2 O8 C18 O7 25(4) . .
Er2 O8 C18 C17 -159(4) . 2_645
Er2 C1 C2 C3 -96.6(16) 2_755 .
Er2 C1 C2 C8 80.1(16) 2_755 .
Co1 N2 C5 N1 -162.4(3) . .
Co1 N2 C6 C4 158.3(3) . .
Co1 N2 C6 C7 -24.1(8) . .
Co1 N4 C14 N3 162.4(3) 3_666 .
Co1 N4 C15 C13 -160.1(3) 3_666 .
Co1 N4 C15 C16 21.0(7) 3_666 .
O1 Er1 O5 C10 51.7(3) . .
O1 Er1 O6 C10 -146.3(2) . .
O1 Er1 O7 C18 -16.5(3) . .
O1 Er1 O9 S1 -52.6(3) . .
O1 Er1 O13 S3 -16.3(2) . .
O1 Er2 O2 C9 1.8(2) . .
O1 Er2 O8 C18 -33(4) . .
O1 Er2 O10 S1 60.6(3) . .
O1 Er2 O14 S3 -62.0(3) . .
O2 Er2 O1 Er1 175.08(18) . .
O2 Er2 O1 C9 -1.8(2) . .
O2 Er2 O8 C18 -37(4) . .
O2 Er2 O10 S1 111.0(3) . .
O2 Er2 O14 S3 -115.6(3) . .
O3 Er2 O1 Er1 132.38(12) 2_745 .
O3 Er2 O1 C9 -44.5(3) 2_745 .
O3 Er2 O2 C9 148.7(3) 2_745 .
O3 Er2 O8 C18 -163(4) 2_745 .
O3 Er2 O10 S1 -174.6(2) 2_745 .
O3 Er2 O14 S3 155.6(3) 2_745 .
O3 C1 C2 C3 -116.1(5) . .
O3 C1 C2 C8 60.6(6) . .
O4 Er2 O1 Er1 66.23(15) 2_745 .
O4 Er2 O1 C9 -110.6(3) 2_745 .
O4 Er2 O2 C9 121.1(3) 2_745 .
O4 Er2 O8 C18 -170(4) 2_745 .
O4 Er2 O10 S1 -78.5(3) 2_745 .
O4 Er2 O14 S3 103.0(3) 2_745 .
O4 C1 C2 C3 59.3(6) . .
O4 C1 C2 C8 -123.9(4) . .
O5 Er1 O1 Er2 108.13(15) . .
O5 Er1 O1 C9 -82.8(11) . .
O5 Er1 O6 C10 1.8(2) . .
O5 Er1 O7 C18 -155.0(3) . .
O5 Er1 O9 S1 147.8(4) . .
O5 Er1 O13 S3 174.12(18) . .
O5 C10 C11 C12 95.5(5) . .
O5 C10 C11 C17 -76.9(5) . .
O6 Er1 O1 Er2 148.92(11) . .
O6 Er1 O1 C9 -42.0(11) . .
O6 Er1 O5 C10 -1.8(2) . .
O6 Er1 O7 C18 -142.3(3) . .
O6 Er1 O9 S1 -156.3(4) . .
O6 Er1 O13 S3 72.4(3) . .
O6 C10 C11 C12 -79.9(5) . .
O6 C10 C11 C17 107.7(5) . .
O7 Er1 O1 Er2 8.87(16) . .
O7 Er1 O1 C9 177.9(10) . .
O7 Er1 O5 C10 165.9(3) . .
O7 Er1 O6 C10 -13.5(3) . .
O7 Er1 O9 S1 69.4(3) . .
O7 Er1 O13 S3 -136.3(3) . .
O8 Er2 O1 Er1 -1.46(12) . .
O8 Er2 O1 C9 -178.3(3) . .
O8 Er2 O2 C9 6.4(3) . .
O8 Er2 O10 S1 -22.5(3) . .
O8 Er2 O14 S3 19.9(3) . .
O9 Er1 O1 Er2 77.50(12) . .
O9 Er1 O1 C9 -113.5(11) . .
O9 Er1 O5 C10 82.2(3) . .
O9 Er1 O6 C10 -77.3(2) . .
O9 Er1 O7 C18 -80.6(3) . .
O9 Er1 O13 S3 -72.0(3) . .
O9 S1 O10 Er2 -38.1(3) . .
O10 Er2 O1 Er1 -84.12(13) . .
O10 Er2 O1 C9 99.0(3) . .
O10 Er2 O2 C9 -65.4(3) . .
O10 Er2 O8 C18 38(4) . .
O10 Er2 O14 S3 -47.9(3) . .
O10 S1 O9 Er1 28.1(4) . .
O11 S1 O9 Er1 146.0(3) . .
O11 S1 O10 Er2 -156.7(2) . .
O12 S1 O9 Er1 -94.8(3) . .
O12 S1 O10 Er2 83.2(3) . .
O13 Er1 O1 Er2 -61.49(11) . .
O13 Er1 O1 C9 107.6(11) . .
O13 Er1 O5 C10 -144.2(2) . .
O13 Er1 O6 C10 129.8(3) . .
O13 Er1 O7 C18 55.6(3) . .
O13 Er1 O9 S1 6.2(4) . .
O13 S3 O14 Er2 8.2(3) . .
O14 Er2 O1 Er1 85.47(13) . .
O14 Er2 O1 C9 -91.4(3) . .
O14 Er2 O2 C9 74.3(3) . .
O14 Er2 O8 C18 -101(4) . .
O14 Er2 O10 S1 46.7(3) . .
O14 S3 O13 Er1 52.2(3) . .
O15 S3 O13 Er1 -68.0(3) . .
O15 S3 O14 Er2 128.3(3) . .
O16 S3 O13 Er1 172.3(2) . .
O16 S3 O14 Er2 -112.4(3) . .
O17 Er1 O1 Er2 -110.33(18) . .
O17 Er1 O1 C9 58.7(11) . .
O17 Er1 O5 C10 -106.7(3) . .
O17 Er1 O6 C10 66.8(3) . .
O17 Er1 O7 C18 134.2(3) . .
O17 Er1 O9 S1 134.3(3) . .
O17 Er1 O13 S3 138.3(2) . .
O18 Er1 O1 Er2 -136.90(14) . .
O18 Er1 O1 C9 32.1(10) . .
O18 Er1 O5 C10 -48.0(3) . .
O18 Er1 O6 C10 140.5(3) . .
O18 Er1 O7 C18 87.2(3) . .
O18 Er1 O9 S1 -101.3(3) . .
O18 Er1 O13 S3 61.6(2) . .
O19 Er2 O1 Er1 -56.0(2) . .
O19 Er2 O1 C9 127.1(3) . .
O19 Er2 O2 C9 -133.0(3) . .
O19 Er2 O8 C18 120(4) . .
O19 Er2 O10 S1 -104.0(3) . .
O19 Er2 O14 S3 88.1(3) . .
O20 Er2 O1 Er1 -146.09(11) . .
O20 Er2 O1 C9 37.0(3) . .
O20 Er2 O2 C9 -140.2(3) . .
O20 Er2 O8 C18 81(4) . .
O20 Er2 O10 S1 -177.6(3) . .
O20 Er2 O14 S3 -162.2(2) . .
O21 Co1 N2 C5 -38.0(3) . .
O21 Co1 N2 C6 164.5(4) . .
O22 Co1 N2 C5 -128.0(3) . .
O22 Co1 N2 C6 74.6(4) . .
O23 Co1 N2 C5 48.6(4) . .
O23 Co1 N2 C6 -108.9(4) . .
O24 Co1 N2 C5 134.4(3) . .
O24 Co1 N2 C6 -23.0(4) . .
N1 C4 C6 N2 1.5(5) . .
N1 C4 C6 C7 -176.4(4) . .
N2 C6 C7 C8 -178.6(4) . .
N3 C13 C15 N4 -1.3(5) . .
N3 C13 C15 C16 177.7(4) . .
N4 Co1 N2 C5 -155(15) 3_666 .
N4 Co1 N2 C6 47(15) 3_666 .
N4 C15 C16 C17 179.2(4) . .
C1 Er2 O1 Er1 101.52(16) 2_745 .
C1 Er2 O1 C9 -75.4(3) 2_745 .
C1 Er2 O2 C9 136.7(3) 2_745 .
C1 Er2 O8 C18 -167(4) 2_745 .
C1 Er2 O10 S1 -129.0(3) 2_745 .
C1 Er2 O14 S3 130.1(3) 2_745 .
C1 C2 C3 C4 176.4(4) . .
C1 C2 C8 C7 -173.4(4) . .
C1 C2 C8 C9 15.2(6) . .
C2 C3 C4 N1 177.5(4) . .
C2 C3 C4 C6 -3.3(7) . .
C2 C8 C9 O1 -155.7(4) . .
C2 C8 C9 O2 27.4(6) . .
C3 C2 C8 C7 3.2(6) . .
C3 C2 C8 C9 -168.2(4) . .
C3 C4 C6 N2 -177.8(4) . .
C3 C4 C6 C7 4.2(7) . .
C4 N1 C5 N2 0.4(5) . .
C4 C6 C7 C8 -1.2(6) . .
C5 N1 C4 C3 178.1(5) . .
C5 N1 C4 C6 -1.2(5) . .
C5 N2 C6 C4 -1.3(5) . .
C5 N2 C6 C7 176.3(5) . .
C6 N2 C5 N1 0.6(5) . .
C6 C7 C8 C2 -2.3(6) . .
C6 C7 C8 C9 169.1(4) . .
C7 C8 C9 O1 32.9(6) . .
C7 C8 C9 O2 -144.0(4) . .
C8 C2 C3 C4 -0.4(6) . .
C10 C11 C12 C13 -174.0(4) . .
C10 C11 C17 C16 170.1(4) . .
C10 C11 C17 C18 -14.2(6) . 2_655
C11 C12 C13 N3 -177.8(4) . .
C11 C12 C13 C15 4.6(7) . .
C12 C11 C17 C16 -2.1(6) . .
C12 C11 C17 C18 173.7(4) . 2_655
C12 C13 C15 N4 176.8(4) . .
C12 C13 C15 C16 -4.1(7) . .
C13 N3 C14 N4 0.8(5) . .
C13 C15 C16 C17 0.4(7) . .
C14 N3 C13 C12 -177.5(5) . .
C14 N3 C13 C15 0.4(5) . .
C14 N4 C15 C13 1.8(5) . .
C14 N4 C15 C16 -177.1(5) . .
C15 N4 C14 N3 -1.6(5) . .
C15 C16 C17 C11 2.6(6) . .
C15 C16 C17 C18 -173.3(4) . 2_655
C17 C11 C12 C13 -1.5(6) . .
